data_7055838
loop_
_publ_author_name
'Makhinya, Alexander N.'
'Il&#x2019;in, Maxim A.'
'Yamaletdinov, Ruslan D.'
'Korolkov, Ilya V.'
'Baidina, Iraida A.'

_publ_section_title
;
 Synthesis and crystal structure of nitrosoruthenium complexes
 cis-[Ru(NO)Py2Cl2(OH)] and cis-[Ru(NO)Py2Cl2(H2O)]Cl. Photoinduced
 transformations of cis-[Ru(NO)Py2Cl2(OH)]
;
_journal_issue 12
_journal_name_full 'New J. Chem.'
_journal_page_first 10267
_journal_paper_doi 10.1039/C6NJ02425D
_journal_volume 40
_journal_year 2016
_chemical_formula_moiety cis-[Ru(NO)Py2Cl2(H2O)]Cl
_chemical_formula_sum 'C10 H12 Cl3 N3 O2 Ru'
_chemical_formula_weight 413.65
_chemical_name_systematic 'chloride dichloroaquadipyridinenitrosylruthenium'
_space_group_crystal_system orthorhombic
_space_group_IT_number 61
_space_group_name_Hall '-P 2ac 2ab'
_space_group_name_H-M_alt 'P b c a'
_symmetry_space_group_name_Hall '-P 2ac 2ab'
_symmetry_space_group_name_H-M 'P b c a'
_atom_sites_solution_hydrogens difmap
_atom_sites_solution_primary direct
_atom_sites_solution_secondary difmap
_audit_creation_method SHELXL-2016/4
_audit_update_record
;
2016-10-14 deposited with the CCDC.
2016-10-26 downloaded from the CCDC.
;
_cell_angle_alpha 90
_cell_angle_beta 90
_cell_angle_gamma 90
_cell_formula_units_Z 8
_cell_length_a 12.4068(3)
_cell_length_b 14.0336(3)
_cell_length_c 16.9426(4)
_cell_measurement_reflns_used 6493
_cell_measurement_temperature 150(2)
_cell_measurement_theta_max 35.02
_cell_measurement_theta_min 2.40
_cell_volume 2949.91(12)
_computing_cell_refinement 'SAINT (Bruker, 2004)'
_computing_data_collection 'APEX2 (Bruker, 2004)'
_computing_data_reduction 'SAINT (Bruker, 2004)'
_computing_molecular_graphics 'Bruker SHELXTL'
_computing_publication_material 'Bruker SHELXTL'
_computing_structure_refinement 'SHELXL-2016/4 (Sheldrick, 2016)'
_computing_structure_solution 'SHELXS-97 (Sheldrick, 2008)'
_diffrn_ambient_temperature 150(2)
_diffrn_detector_area_resol_mean 25
_diffrn_measured_fraction_theta_full 1.000
_diffrn_measured_fraction_theta_max 0.998
_diffrn_measurement_device_type 'Bruker X8 Apex CCD'
_diffrn_measurement_method '\f and \w scans'
_diffrn_radiation_type MoK\a
_diffrn_radiation_wavelength 0.71073
_diffrn_reflns_av_R_equivalents 0.0335
_diffrn_reflns_av_unetI/netI 0.0233
_diffrn_reflns_Laue_measured_fraction_full 1.000
_diffrn_reflns_Laue_measured_fraction_max 0.998
_diffrn_reflns_limit_h_max 20
_diffrn_reflns_limit_h_min -19
_diffrn_reflns_limit_k_max 20
_diffrn_reflns_limit_k_min -22
_diffrn_reflns_limit_l_max 26
_diffrn_reflns_limit_l_min -27
_diffrn_reflns_number 35112
_diffrn_reflns_point_group_measured_fraction_full 1.000
_diffrn_reflns_point_group_measured_fraction_max 0.998
_diffrn_reflns_theta_full 25.242
_diffrn_reflns_theta_max 35.023
_diffrn_reflns_theta_min 2.404
_diffrn_source 'fine-focus sealed tube'
_exptl_absorpt_coefficient_mu 1.606
_exptl_absorpt_correction_T_max 0.7720
_exptl_absorpt_correction_T_min 0.6359
_exptl_absorpt_correction_type multi-scan
_exptl_absorpt_process_details 'SADABS (Bruker, 2004)'
_exptl_crystal_colour red
_exptl_crystal_density_diffrn 1.863
_exptl_crystal_description needle
_exptl_crystal_F_000 1632
_exptl_crystal_size_max 0.310
_exptl_crystal_size_mid 0.220
_exptl_crystal_size_min 0.170
_refine_diff_density_max 1.076
_refine_diff_density_min -1.150
_refine_diff_density_rms 0.087
_refine_ls_extinction_coef 0.00039(13)
_refine_ls_extinction_expression Fc^*^=kFc[1+0.001xFc^2^\l^3^/sin(2\q)]^-1/4^
_refine_ls_extinction_method 'SHELXL-2016/4 (Sheldrick 2016)'
_refine_ls_goodness_of_fit_ref 0.732
_refine_ls_hydrogen_treatment refall
_refine_ls_matrix_type full
_refine_ls_number_parameters 221
_refine_ls_number_reflns 6494
_refine_ls_number_restraints 0
_refine_ls_restrained_S_all 0.732
_refine_ls_R_factor_all 0.0319
_refine_ls_R_factor_gt 0.0234
_refine_ls_shift/su_max 0.005
_refine_ls_shift/su_mean 0.000
_refine_ls_structure_factor_coef Fsqd
_refine_ls_weighting_details 'w=1/[\s^2^(Fo^2^)+(0.1000P)^2^] where P=(Fo^2^+2Fc^2^)/3'
_refine_ls_weighting_scheme calc
_refine_ls_wR_factor_gt 0.0838
_refine_ls_wR_factor_ref 0.0941
_reflns_Friedel_coverage 0.000
_reflns_number_gt 5424
_reflns_number_total 6494
_reflns_threshold_expression 'I > 2\s(I)'
_cod_data_source_file c6nj02425d2.cif
_cod_data_source_block 1
_cod_depositor_comments 'Adding full bibliography for 7055837--7055839.cif.'
_cod_database_code 7055838
_shelx_shelxl_version_number 2016/4
_shelx_space_group_comment
;
The symmetry employed for this shelxl refinement is uniquely defined
by the following loop, which should always be used as a source of
symmetry information in preference to the above space-group names.
They are only intended as comments.
;
_shelx_estimated_absorpt_t_min 0.636
_shelx_estimated_absorpt_t_max 0.772

loop_
_space_group_symop_operation_xyz
'x, y, z'
'-x+1/2, -y, z+1/2'
'x+1/2, -y+1/2, -z'
'-x, y+1/2, -z+1/2'
'-x, -y, -z'
'x-1/2, y, -z-1/2'
'-x-1/2, y-1/2, z'
'x, -y-1/2, z-1/2'

loop_
_atom_site_label
_atom_site_type_symbol
_atom_site_fract_x
_atom_site_fract_y
_atom_site_fract_z
_atom_site_U_iso_or_equiv
_atom_site_adp_type
_atom_site_occupancy
_atom_site_site_symmetry_order
_atom_site_calc_flag
RU1 Ru 0.72653(2) 0.01180(2) 0.62512(2) 0.01410(5) Uani 1 1 d
CL1 Cl 0.81605(3) -0.10311(2) 0.70299(2) 0.02024(7) Uani 1 1 d
CL2 Cl 0.66178(3) -0.10729(3) 0.53867(2) 0.02268(8) Uani 1 1 d
N1 N 0.66568(9) 0.11686(8) 0.54878(7) 0.0166(2) Uani 1 1 d
N2 N 0.79818(10) 0.11628(9) 0.69712(6) 0.01631(19) Uani 1 1 d
O1 O 0.86466(9) 0.02167(8) 0.56025(7) 0.0193(2) Uani 1 1 d
N3 N 0.60601(11) 0.00867(9) 0.67633(8) 0.0185(2) Uani 1 1 d
O3 O 0.52282(11) 0.00572(10) 0.70473(8) 0.0336(3) Uani 1 1 d
C41 C 0.58580(12) 0.27023(11) 0.52889(10) 0.0241(3) Uani 1 1 d
C21 C 0.64263(12) 0.17737(12) 0.41818(9) 0.0240(3) Uani 1 1 d
C51 C 0.62148(11) 0.19775(10) 0.57716(8) 0.0199(2) Uani 1 1 d
C31 C 0.59795(12) 0.26098(12) 0.44761(10) 0.0250(3) Uani 1 1 d
C12 C 0.85749(11) 0.18718(10) 0.66582(8) 0.0195(2) Uani 1 1 d
C11 C 0.67453(11) 0.10653(11) 0.46969(8) 0.0198(2) Uani 1 1 d
C52 C 0.78861(12) 0.11104(11) 0.77655(8) 0.0207(2) Uani 1 1 d
C42 C 0.83690(13) 0.17662(12) 0.82577(9) 0.0252(3) Uani 1 1 d
C22 C 0.90868(12) 0.25412(11) 0.71261(9) 0.0235(3) Uani 1 1 d
C32 C 0.89810(13) 0.24971(12) 0.79378(9) 0.0260(3) Uani 1 1 d
CL13 Cl 0.91116(3) 0.01196(3) 0.38915(2) 0.02131(8) Uani 1 1 d
H42 H 0.820(2) 0.166(2) 0.8826(14) 0.051(8) Uiso 1 1 d
H21 H 0.656(2) 0.1607(19) 0.3618(14) 0.040(7) Uiso 1 1 d
H11 H 0.6999(16) 0.0415(14) 0.4528(11) 0.018(5) Uiso 1 1 d
H51 H 0.6168(18) 0.2071(16) 0.6399(14) 0.037(6) Uiso 1 1 d
H12 H 0.8650(16) 0.1880(16) 0.6051(12) 0.026(5) Uiso 1 1 d
H31 H 0.5777(17) 0.3140(15) 0.4083(11) 0.028(5) Uiso 1 1 d
H1A H 0.870(2) 0.0144(15) 0.5248(15) 0.032(7) Uiso 1 1 d
H52 H 0.7449(19) 0.0635(17) 0.7984(12) 0.031(5) Uiso 1 1 d
H32 H 0.9300(18) 0.2948(15) 0.8243(12) 0.032(6) Uiso 1 1 d
H22 H 0.9539(18) 0.3000(16) 0.6895(12) 0.030(5) Uiso 1 1 d
H1B H 0.925(2) 0.0107(14) 0.5790(15) 0.031(6) Uiso 1 1 d
H41 H 0.5478(16) 0.3272(14) 0.5548(11) 0.023(5) Uiso 1 1 d

loop_
_atom_site_aniso_label
_atom_site_aniso_U_11
_atom_site_aniso_U_22
_atom_site_aniso_U_33
_atom_site_aniso_U_23
_atom_site_aniso_U_13
_atom_site_aniso_U_12
RU1 0.01350(7) 0.01597(7) 0.01284(7) 0.00011(3) 0.00077(3) 0.00003(3)
CL1 0.02224(15) 0.01992(15) 0.01856(14) 0.00313(10) -0.00199(11) 0.00087(11)
CL2 0.02659(16) 0.02072(15) 0.02072(15) -0.00357(11) -0.00296(12) -0.00229(12)
N1 0.0155(5) 0.0198(5) 0.0146(4) 0.0003(4) -0.0002(3) 0.0013(4)
N2 0.0174(5) 0.0180(5) 0.0135(4) -0.0001(4) 0.0010(4) 0.0003(4)
O1 0.0165(4) 0.0277(5) 0.0138(4) 0.0002(4) 0.0000(4) 0.0030(4)
N3 0.0165(5) 0.0216(5) 0.0173(5) 0.0013(4) -0.0001(4) -0.0007(4)
O3 0.0201(6) 0.0470(8) 0.0337(7) 0.0077(5) 0.0087(5) 0.0005(5)
C41 0.0259(6) 0.0188(6) 0.0277(7) 0.0011(5) -0.0032(5) 0.0017(5)
C21 0.0234(6) 0.0302(7) 0.0185(6) 0.0054(5) -0.0012(5) 0.0007(5)
C51 0.0207(6) 0.0191(6) 0.0199(6) -0.0014(4) 0.0000(5) 0.0015(5)
C31 0.0248(6) 0.0236(7) 0.0265(7) 0.0061(5) -0.0053(5) -0.0015(5)
C12 0.0202(5) 0.0196(6) 0.0187(5) 0.0004(4) 0.0001(4) -0.0006(5)
C11 0.0194(6) 0.0238(6) 0.0163(5) 0.0008(4) 0.0007(4) 0.0025(5)
C52 0.0239(6) 0.0235(6) 0.0146(5) -0.0003(5) 0.0023(4) 0.0006(5)
C42 0.0318(7) 0.0278(7) 0.0160(6) -0.0052(5) -0.0021(5) 0.0052(6)
C22 0.0239(6) 0.0176(6) 0.0290(7) -0.0029(5) -0.0018(5) -0.0020(5)
C32 0.0283(7) 0.0228(7) 0.0268(7) -0.0074(6) -0.0072(5) 0.0037(5)
CL3 0.01743(16) 0.03109(19) 0.01542(14) 0.00191(11) -0.00065(11) -0.00056(11)

loop_
_atom_type_symbol
_atom_type_description
_atom_type_scat_dispersion_real
_atom_type_scat_dispersion_imag
_atom_type_scat_source
C C 0.0033 0.0016 'International Tables Vol C Tables 4.2.6.8 and 6.1.1.4'
H H 0.0000 0.0000 'International Tables Vol C Tables 4.2.6.8 and 6.1.1.4'
N N 0.0061 0.0033 'International Tables Vol C Tables 4.2.6.8 and 6.1.1.4'
O O 0.0106 0.0060 'International Tables Vol C Tables 4.2.6.8 and 6.1.1.4'
Cl Cl 0.1484 0.1585 'International Tables Vol C Tables 4.2.6.8 and 6.1.1.4'
Ru Ru -1.2594 0.8363 'International Tables Vol C Tables 4.2.6.8 and 6.1.1.4'

loop_
_geom_angle_atom_site_label_1
_geom_angle_atom_site_label_2
_geom_angle_atom_site_label_3
_geom_angle
N3 RU1 O1 176.48(6)
N3 RU1 N1 90.92(5)
O1 RU1 N1 85.56(4)
N3 RU1 N2 95.29(5)
O1 RU1 N2 84.85(5)
N1 RU1 N2 91.13(5)
N3 RU1 CL1 96.26(4)
O1 RU1 CL1 87.26(3)
N1 RU1 CL1 172.76(3)
N2 RU1 CL1 87.32(3)
N3 RU1 CL2 89.94(4)
O1 RU1 CL2 89.98(3)
N1 RU1 CL2 89.57(3)
N2 RU1 CL2 174.71(3)
CL1 RU1 CL2 91.329(13)
C51 N1 C11 118.45(12)
C51 N1 RU1 121.12(9)
C11 N1 RU1 120.37(9)
C12 N2 C52 118.69(13)
C12 N2 RU1 121.16(9)
C52 N2 RU1 120.11(10)
O3 N3 RU1 174.85(14)
C51 C41 C31 118.94(14)
C11 C21 C31 119.68(14)
N1 C51 C41 122.67(13)
C41 C31 C21 118.48(14)
N2 C12 C22 121.79(13)
N1 C11 C21 121.73(14)
N2 C52 C42 121.81(14)
C52 C42 C32 119.69(14)
C32 C22 C12 119.73(15)
C22 C32 C42 118.29(14)

loop_
_geom_bond_atom_site_label_1
_geom_bond_atom_site_label_2
_geom_bond_distance
RU1 N3 1.7293(13)
RU1 O1 2.0407(11)
RU1 N1 2.1016(11)
RU1 N2 2.1043(12)
RU1 CL1 2.3611(3)
RU1 CL2 2.3630(4)
N1 C51 1.3494(18)
N1 C11 1.3523(17)
N2 C12 1.3464(18)
N2 C52 1.3529(17)
N3 O3 1.1396(18)
C41 C51 1.378(2)
C41 C31 1.391(2)
C21 C11 1.381(2)
C21 C31 1.390(2)
C12 C22 1.384(2)
C52 C42 1.379(2)
C42 C32 1.387(3)
C22 C32 1.383(2)
